data_7227707
loop_
_publ_author_name
'Guo, Yong'
'Wang, Xiaoguang'
'Qu, Lailiang'
'Xu, Shengnan'
'Zhao, Yi'
'Xie, Ruoqian'
'Huang, Mengxing'
'Zhang, Yanbing'

_publ_section_title
;
 Design, synthesis, antibacterial and insecticidal activities of novel
 N-phenylpyrazole fraxinellone hybrid compounds
;
_journal_issue 19
_journal_name_full 'RSC Adv.'
_journal_page_first 11796
_journal_paper_doi 10.1039/C6RA28064A
_journal_volume 7
_journal_year 2017
_chemical_absolute_configuration unk
_chemical_formula_moiety 'C21 H16 F2 N2 O3'
_chemical_formula_sum 'C21 H16 F2 N2 O3'
_chemical_formula_weight 382.36
_chemical_name_systematic YG-90
_space_group_crystal_system monoclinic
_space_group_IT_number 4
_space_group_name_Hall 'P 2yb'
_space_group_name_H-M_alt 'P 1 21 1'
_symmetry_space_group_name_Hall 'P 2yb'
_symmetry_space_group_name_H-M 'P 1 21 1'
_atom_sites_solution_hydrogens geom
_atom_sites_solution_primary iterative
_audit_creation_date 2016-06-05
_audit_creation_method
;
Olex2 1.2
(compiled 2016.02.19 svn.r3266 for OlexSys, GUI svn.r5155)
;
_audit_update_record
;
2016-06-06 deposited with the CCDC.
2017-02-13 downloaded from the CCDC.
;
_cell_angle_alpha 90
_cell_angle_beta 99.323(7)
_cell_angle_gamma 90
_cell_formula_units_Z 2
_cell_length_a 7.9128(5)
_cell_length_b 13.2459(9)
_cell_length_c 8.7406(6)
_cell_measurement_reflns_used 782
_cell_measurement_temperature 289.97(10)
_cell_measurement_theta_max 21.4530
_cell_measurement_theta_min 3.8690
_cell_volume 904.02(11)
_computing_cell_refinement
;
CrysAlisPro, Agilent Technologies,
Version 1.171.37.35 (release 13-08-2014 CrysAlis171 .NET)
(compiled Aug 13 2014,18:06:01)
;
_computing_data_collection
;
CrysAlisPro, Agilent Technologies,
Version 1.171.37.35 (release 13-08-2014 CrysAlis171 .NET)
(compiled Aug 13 2014,18:06:01)
;
_computing_data_reduction
;
CrysAlisPro, Agilent Technologies,
Version 1.171.37.35 (release 13-08-2014 CrysAlis171 .NET)
(compiled Aug 13 2014,18:06:01)
;
_computing_molecular_graphics 'Olex2 (Dolomanov et al., 2009)'
_computing_publication_material 'Olex2 (Dolomanov et al., 2009)'
_computing_structure_refinement 'ShelXL (Sheldrick, 2015)'
_computing_structure_solution 'olex2.solve (Bourhis et al., 2015)'
_diffrn_ambient_environment air
_diffrn_ambient_temperature 289.97(10)
_diffrn_detector 'CCD plate'
_diffrn_detector_area_resol_mean 16.0733
_diffrn_detector_type Eos
_diffrn_measured_fraction_theta_full 0.997
_diffrn_measured_fraction_theta_max 0.997
_diffrn_measurement_details
;
#__ type_ start__ end____ width___ exp.time_
  1 omega  -11.00   17.50   1.5000   10.0000
omega____ theta____ kappa____ phi______ frames
    -      -17.1479  -99.0000   90.0000 19

#__ type_ start__ end____ width___ exp.time_
  2 omega   -8.00   19.00   1.5000   10.0000
omega____ theta____ kappa____ phi______ frames
    -      -17.1479  -99.0000  -90.0000 18

#__ type_ start__ end____ width___ exp.time_
  3 omega  -52.00   29.00   1.5000   10.0000
omega____ theta____ kappa____ phi______ frames
    -       20.5854  -19.0000 -120.0000 54

#__ type_ start__ end____ width___ exp.time_
  4 omega    1.00   86.50   1.5000   10.0000
omega____ theta____ kappa____ phi______ frames
    -       20.5854   57.0000   60.0000 57
;
_diffrn_measurement_device 'four-circle diffractometer'
_diffrn_measurement_device_type 'SuperNova, Dual, Cu at zero, Eos'
_diffrn_measurement_method '\w scans'
_diffrn_orient_matrix_UB_11 -0.0401025000
_diffrn_orient_matrix_UB_12 0.0387486000
_diffrn_orient_matrix_UB_13 0.0371302000
_diffrn_orient_matrix_UB_21 0.0262343000
_diffrn_orient_matrix_UB_22 0.0361150000
_diffrn_orient_matrix_UB_23 -0.0513235000
_diffrn_orient_matrix_UB_31 -0.0771717000
_diffrn_orient_matrix_UB_32 -0.0078784000
_diffrn_orient_matrix_UB_33 -0.0524348000
_diffrn_radiation_monochromator mirror
_diffrn_radiation_probe x-ray
_diffrn_radiation_type MoK\a
_diffrn_radiation_wavelength 0.71073
_diffrn_reflns_av_R_equivalents 0.0282
_diffrn_reflns_av_unetI/netI 0.0616
_diffrn_reflns_Laue_measured_fraction_full 0.997
_diffrn_reflns_Laue_measured_fraction_max 0.997
_diffrn_reflns_limit_h_max 9
_diffrn_reflns_limit_h_min -9
_diffrn_reflns_limit_k_max 8
_diffrn_reflns_limit_k_min -16
_diffrn_reflns_limit_l_max 10
_diffrn_reflns_limit_l_min -7
_diffrn_reflns_number 3576
_diffrn_reflns_point_group_measured_fraction_full 0.671
_diffrn_reflns_point_group_measured_fraction_max 0.671
_diffrn_reflns_theta_full 26.000
_diffrn_reflns_theta_max 26.017
_diffrn_reflns_theta_min 3.572
_diffrn_source 'SuperNova (Mo) X-ray Source'
_exptl_absorpt_coefficient_mu 0.109
_exptl_absorpt_correction_T_max 1.00000
_exptl_absorpt_correction_T_min 0.85328
_exptl_absorpt_correction_type multi-scan
_exptl_absorpt_process_details
;
CrysAlisPro, Agilent Technologies,
Version 1.171.37.35 (release 13-08-2014 CrysAlis171 .NET)
(compiled Aug 13 2014,18:06:01)
Empirical absorption correction using spherical harmonics,
 implemented in SCALE3 ABSPACK scaling algorithm.
;
_exptl_crystal_colour 'clear light yellow'
_exptl_crystal_colour_lustre clear
_exptl_crystal_colour_modifier light
_exptl_crystal_colour_primary yellow
_exptl_crystal_density_diffrn 1.405
_exptl_crystal_F_000 396
_exptl_crystal_size_max 0.24
_exptl_crystal_size_mid 0.22
_exptl_crystal_size_min 0.16
_refine_diff_density_max 0.145
_refine_diff_density_min -0.158
_refine_diff_density_rms 0.040
_refine_ls_abs_structure_details
;
 Flack x determined using 314 quotients [(I+)-(I-)]/[(I+)+(I-)]
 (Parsons, Flack and Wagner, Acta Cryst. B69 (2013) 249-259).
;
_refine_ls_abs_structure_Flack 0.0(10)
_refine_ls_extinction_coef 0.027(7)
_refine_ls_extinction_expression Fc^*^=kFc[1+0.001xFc^2^\l^3^/sin(2\q)]^-1/4^
_refine_ls_extinction_method 'SHELXL-2014/7 (Sheldrick 2014'
_refine_ls_goodness_of_fit_ref 0.959
_refine_ls_hydrogen_treatment constr
_refine_ls_matrix_type full
_refine_ls_number_parameters 256
_refine_ls_number_reflns 2393
_refine_ls_number_restraints 3
_refine_ls_restrained_S_all 0.962
_refine_ls_R_factor_all 0.0860
_refine_ls_R_factor_gt 0.0548
_refine_ls_shift/su_max 0.001
_refine_ls_shift/su_mean 0.000
_refine_ls_structure_factor_coef Fsqd
_refine_ls_weighting_details 'w=1/[\s^2^(Fo^2^)+(0.1000P)^2^] where P=(Fo^2^+2Fc^2^)/3'
_refine_ls_weighting_scheme calc
_refine_ls_wR_factor_gt 0.1443
_refine_ls_wR_factor_ref 0.1765
_reflns_Friedel_coverage 0.288
_reflns_Friedel_fraction_full 0.315
_reflns_Friedel_fraction_max 0.314
_reflns_number_gt 1611
_reflns_number_total 2393
_reflns_threshold_expression 'I > 2\s(I)'
_cod_data_source_file c6ra28064a2.cif
_cod_data_source_block yg90
_cod_database_code 7227707
_shelx_space_group_comment
;
The symmetry employed for this shelxl refinement is uniquely defined
by the following loop, which should always be used as a source of
symmetry information in preference to the above space-group names.
They are only intended as comments.
;
_reflns_odcompleteness_completeness 99.64
_reflns_odcompleteness_iscentric 1
_reflns_odcompleteness_theta 26.32
_olex2_refinement_description
;
1. Fixed Uiso
 At 1.2 times of:
  All C(H) groups, All C(H,H) groups
 At 1.5 times of:
  All C(H,H,H) groups
2. Restrained distances
 O3-C19
 1.36 with sigma of 0.01
3. Rigid bond restraints
 C19, O3
 with sigma for 1-2 distances of 0.005 and sigma for 1-3 distances of 0.01
4.a Ternary CH refined with riding coordinates:
 C16(H16)
4.b Secondary CH2 refined with riding coordinates:
 C13(H13A,H13B)
4.c Aromatic/amide H refined with riding coordinates:
 C1(H1), C3(H3), C5(H5), C7(H7), C18(H18), C19(H19), C20(H20)
4.d Idealised Me refined as rotating group:
 C14(H14A,H14B,H14C), C21(H21A,H21B,H21C)
;
_shelx_shelxl_version_number 2014/7
_olex2_date_sample_data_collection 2016-05-13
_olex2_submission_special_instructions 'No special instructions were received'

loop_
_space_group_symop_operation_xyz
'x, y, z'
'-x, y+1/2, -z'

loop_
_atom_site_label
_atom_site_type_symbol
_atom_site_fract_x
_atom_site_fract_y
_atom_site_fract_z
_atom_site_U_iso_or_equiv
_atom_site_adp_type
_atom_site_occupancy
_atom_site_site_symmetry_order
_atom_site_calc_flag
_atom_site_refinement_flags_posn
_atom_site_refinement_flags_adp
F1 F -0.4322(6) -0.5282(4) -1.1059(5) 0.0939(15) Uani 1 1 d . .
F2 F -0.5735(7) -0.8097(4) -0.8335(9) 0.131(2) Uani 1 1 d . .
O1 O -0.4713(5) -0.1529(4) -0.5630(5) 0.0735(14) Uani 1 1 d . .
O2 O -0.7201(5) -0.0758(3) -0.5618(5) 0.0642(13) Uani 1 1 d . .
O3 O -1.2067(7) 0.1060(5) -0.7055(6) 0.0968(19) Uani 1 1 d D U
N1 N -0.8518(5) -0.4981(4) -0.7745(5) 0.0478(12) Uani 1 1 d . .
N2 N -1.0144(6) -0.5363(4) -0.7923(6) 0.0565(14) Uani 1 1 d . .
C1 C -0.6372(7) -0.5112(5) -0.9405(7) 0.0533(15) Uani 1 1 d . .
H1 H -0.6535 -0.4436 -0.9677 0.064 Uiso 1 1 calc R .
C2 C -0.5218(9) -0.5706(6) -1.0043(8) 0.0663(18) Uani 1 1 d . .
C3 C -0.4989(9) -0.6699(7) -0.9695(10) 0.077(2) Uani 1 1 d . .
H3 H -0.4219 -0.7089 -1.0138 0.092 Uiso 1 1 calc R .
C4 C -0.5926(9) -0.7103(6) -0.8674(10) 0.074(2) Uani 1 1 d . .
C5 C -0.7070(8) -0.6568(6) -0.7980(8) 0.0603(17) Uani 1 1 d . .
H5 H -0.7690 -0.6869 -0.7285 0.072 Uiso 1 1 calc R .
C6 C -0.7261(6) -0.5552(5) -0.8367(6) 0.0457(14) Uani 1 1 d . .
C7 C -1.1080(7) -0.4597(6) -0.7561(8) 0.0582(17) Uani 1 1 d . .
H7 H -1.2255 -0.4637 -0.7570 0.070 Uiso 1 1 calc R .
C8 C -1.0123(7) -0.3723(5) -0.7164(6) 0.0465(14) Uani 1 1 d . .
C9 C -0.8469(6) -0.3993(4) -0.7274(6) 0.0432(13) Uani 1 1 d . .
C10 C -0.6995(6) -0.3347(5) -0.6735(6) 0.0455(15) Uani 1 1 d . .
C11 C -0.7401(6) -0.2382(5) -0.6555(6) 0.0412(13) Uani 1 1 d . .
C12 C -0.9199(6) -0.1938(5) -0.6962(6) 0.0454(14) Uani 1 1 d . .
C13 C -1.0527(7) -0.2700(5) -0.6582(7) 0.0504(15) Uani 1 1 d . .
H13A H -1.0506 -0.2725 -0.5470 0.060 Uiso 1 1 calc R .
H13B H -1.1664 -0.2494 -0.7069 0.060 Uiso 1 1 calc R .
C14 C -0.5226(7) -0.3785(6) -0.6228(8) 0.0623(18) Uani 1 1 d . .
H14A H -0.4542 -0.3314 -0.5559 0.093 Uiso 1 1 calc GR .
H14B H -0.4697 -0.3912 -0.7123 0.093 Uiso 1 1 calc GR .
H14C H -0.5317 -0.4406 -0.5682 0.093 Uiso 1 1 calc GR .
C15 C -0.6246(7) -0.1570(5) -0.5891(6) 0.0528(15) Uani 1 1 d . .
C16 C -0.9024(7) -0.1001(5) -0.5891(6) 0.0504(15) Uani 1 1 d . .
H16 H -0.9370 -0.1188 -0.4902 0.060 Uiso 1 1 calc R .
C17 C -0.9976(8) -0.0082(5) -0.6489(7) 0.0542(16) Uani 1 1 d . .
C18 C -1.1649(9) 0.0125(6) -0.6406(8) 0.0670(19) Uani 1 1 d . .
H18 H -1.2389 -0.0297 -0.5979 0.080 Uiso 1 1 calc R .
C19 C -1.0640(10) 0.1412(6) -0.7566(9) 0.077(2) Uani 1 1 d D U
H19 H -1.0557 0.2025 -0.8066 0.093 Uiso 1 1 calc R .
C20 C -0.9401(12) 0.0749(6) -0.7242(11) 0.085(2) Uani 1 1 d . .
H20 H -0.8303 0.0822 -0.7478 0.102 Uiso 1 1 calc R .
C21 C -0.9542(7) -0.1655(6) -0.8687(6) 0.0569(16) Uani 1 1 d . .
H21A H -0.9508 -0.2253 -0.9302 0.085 Uiso 1 1 calc GR .
H21B H -0.8681 -0.1190 -0.8904 0.085 Uiso 1 1 calc GR .
H21C H -1.0650 -0.1347 -0.8932 0.085 Uiso 1 1 calc GR .

loop_
_atom_site_aniso_label
_atom_site_aniso_U_11
_atom_site_aniso_U_22
_atom_site_aniso_U_33
_atom_site_aniso_U_23
_atom_site_aniso_U_13
_atom_site_aniso_U_12
F1 0.095(3) 0.095(4) 0.108(3) 0.002(3) 0.066(3) 0.003(3)
F2 0.103(4) 0.055(3) 0.246(7) 0.030(4) 0.065(4) 0.026(3)
O1 0.048(2) 0.072(4) 0.094(3) -0.002(3) -0.009(2) -0.014(2)
O2 0.052(2) 0.059(3) 0.077(3) -0.014(3) -0.0011(19) -0.007(2)
O3 0.094(4) 0.095(5) 0.098(4) -0.015(4) 0.005(3) 0.015(4)
N1 0.036(2) 0.054(3) 0.055(2) -0.005(3) 0.011(2) -0.004(2)
N2 0.041(2) 0.059(4) 0.072(3) -0.008(3) 0.016(2) -0.009(3)
C1 0.052(3) 0.044(4) 0.065(3) 0.002(3) 0.013(3) 0.005(3)
C2 0.057(4) 0.060(5) 0.086(4) -0.003(4) 0.025(3) 0.001(4)
C3 0.053(4) 0.073(6) 0.111(6) -0.017(5) 0.035(4) 0.014(4)
C4 0.061(4) 0.047(5) 0.115(6) 0.005(4) 0.016(4) 0.012(3)
C5 0.052(3) 0.053(4) 0.074(4) 0.005(4) 0.004(3) 0.000(3)
C6 0.039(3) 0.050(4) 0.048(3) -0.004(3) 0.005(2) 0.003(3)
C7 0.039(3) 0.066(5) 0.071(4) -0.009(4) 0.015(3) -0.011(3)
C8 0.039(3) 0.051(4) 0.052(3) 0.000(3) 0.015(2) -0.001(3)
C9 0.043(3) 0.042(3) 0.046(3) -0.002(3) 0.009(2) 0.001(3)
C10 0.032(3) 0.058(4) 0.048(3) 0.003(3) 0.008(2) -0.005(3)
C11 0.032(3) 0.049(4) 0.044(3) 0.001(3) 0.009(2) -0.002(2)
C12 0.039(3) 0.055(4) 0.043(3) -0.003(3) 0.007(2) 0.000(3)
C13 0.038(3) 0.055(4) 0.061(3) -0.008(3) 0.018(2) -0.002(3)
C14 0.039(3) 0.061(5) 0.082(4) -0.005(4) -0.003(3) 0.002(3)
C15 0.046(3) 0.057(4) 0.053(3) 0.000(3) 0.002(3) -0.007(3)
C16 0.053(3) 0.049(4) 0.050(3) -0.008(3) 0.009(2) -0.006(3)
C17 0.055(3) 0.049(4) 0.059(3) -0.009(3) 0.012(3) 0.000(3)
C18 0.062(4) 0.062(5) 0.076(4) -0.007(4) 0.010(3) 0.007(4)
C19 0.096(5) 0.046(4) 0.090(5) 0.004(4) 0.017(4) 0.014(4)
C20 0.094(5) 0.065(5) 0.103(6) 0.005(5) 0.036(5) -0.005(5)
C21 0.055(3) 0.066(4) 0.049(3) 0.003(3) 0.007(3) 0.015(3)

loop_
_atom_type_symbol
_atom_type_description
_atom_type_scat_dispersion_real
_atom_type_scat_dispersion_imag
_atom_type_scat_source
C C 0.0033 0.0016 'International Tables Vol C Tables 4.2.6.8 and 6.1.1.4'
H H 0.0000 0.0000 'International Tables Vol C Tables 4.2.6.8 and 6.1.1.4'
F F 0.0171 0.0103 'International Tables Vol C Tables 4.2.6.8 and 6.1.1.4'
N N 0.0061 0.0033 'International Tables Vol C Tables 4.2.6.8 and 6.1.1.4'
O O 0.0106 0.0060 'International Tables Vol C Tables 4.2.6.8 and 6.1.1.4'

loop_
_geom_angle_atom_site_label_1
_geom_angle_atom_site_label_2
_geom_angle_atom_site_label_3
_geom_angle
C15 O2 C16 111.1(5)
C19 O3 C18 106.6(6)
N2 N1 C6 117.5(5)
N2 N1 C9 111.5(5)
C9 N1 C6 129.3(5)
C7 N2 N1 104.0(5)
C2 C1 H1 121.0
C6 C1 H1 121.0
C6 C1 C2 118.0(6)
F1 C2 C1 118.7(7)
F1 C2 C3 119.1(7)
C3 C2 C1 122.1(7)
C2 C3 H3 121.2
C2 C3 C4 117.5(7)
C4 C3 H3 121.2
F2 C4 C3 118.3(7)
F2 C4 C5 117.8(8)
C3 C4 C5 124.0(7)
C4 C5 H5 121.7
C4 C5 C6 116.6(7)
C6 C5 H5 121.7
C1 C6 N1 119.6(5)
C1 C6 C5 121.8(6)
C5 C6 N1 118.4(6)
N2 C7 H7 123.5
N2 C7 C8 113.1(5)
C8 C7 H7 123.5
C7 C8 C13 134.1(5)
C9 C8 C7 104.6(6)
C9 C8 C13 121.1(5)
N1 C9 C8 106.8(5)
N1 C9 C10 129.6(5)
C8 C9 C10 123.0(5)
C9 C10 C14 121.5(5)
C11 C10 C9 113.8(5)
C11 C10 C14 124.2(5)
C10 C11 C12 125.1(5)
C10 C11 C15 127.0(5)
C15 C11 C12 107.9(5)
C11 C12 C13 110.0(5)
C11 C12 C16 100.3(4)
C11 C12 C21 109.4(4)
C13 C12 C16 113.2(4)
C13 C12 C21 110.8(5)
C21 C12 C16 112.5(5)
C8 C13 C12 109.3(4)
C8 C13 H13A 109.8
C8 C13 H13B 109.8
C12 C13 H13A 109.8
C12 C13 H13B 109.8
H13A C13 H13B 108.3
C10 C14 H14A 109.5
C10 C14 H14B 109.5
C10 C14 H14C 109.5
H14A C14 H14B 109.5
H14A C14 H14C 109.5
H14B C14 H14C 109.5
O1 C15 O2 120.4(6)
O1 C15 C11 130.9(7)
O2 C15 C11 108.7(4)
O2 C16 C12 105.4(5)
O2 C16 H16 108.7
O2 C16 C17 108.0(5)
C12 C16 H16 108.7
C17 C16 C12 117.1(4)
C17 C16 H16 108.7
C18 C17 C16 126.1(6)
C18 C17 C20 105.0(7)
C20 C17 C16 128.9(6)
O3 C18 H18 125.4
C17 C18 O3 109.2(7)
C17 C18 H18 125.4
O3 C19 H19 125.4
C20 C19 O3 109.3(7)
C20 C19 H19 125.4
C17 C20 H20 125.1
C19 C20 C17 109.9(7)
C19 C20 H20 125.1
C12 C21 H21A 109.5
C12 C21 H21B 109.5
C12 C21 H21C 109.5
H21A C21 H21B 109.5
H21A C21 H21C 109.5
H21B C21 H21C 109.5

loop_
_geom_bond_atom_site_label_1
_geom_bond_atom_site_label_2
_geom_bond_distance
F1 C2 1.345(8)
F2 C4 1.354(8)
O1 C15 1.199(7)
O2 C15 1.359(8)
O2 C16 1.460(7)
O3 C18 1.380(9)
O3 C19 1.362(8)
N1 N2 1.368(6)
N1 C6 1.425(7)
N1 C9 1.370(7)
N2 C7 1.324(9)
C1 H1 0.9300
C1 C2 1.388(9)
C1 C6 1.365(8)
C2 C3 1.356(11)
C3 H3 0.9300
C3 C4 1.359(11)
C4 C5 1.366(10)
C5 H5 0.9300
C5 C6 1.391(9)
C7 H7 0.9300
C7 C8 1.396(9)
C8 C9 1.375(7)
C8 C13 1.500(9)
C9 C10 1.462(8)
C10 C11 1.334(8)
C10 C14 1.513(7)
C11 C12 1.527(7)
C11 C15 1.468(8)
C12 C13 1.532(8)
C12 C16 1.547(9)
C12 C21 1.534(8)
C13 H13A 0.9700
C13 H13B 0.9700
C14 H14A 0.9600
C14 H14B 0.9600
C14 H14C 0.9600
C16 H16 0.9800
C16 C17 1.481(9)
C17 C18 1.365(9)
C17 C20 1.396(10)
C18 H18 0.9300
C19 H19 0.9300
C19 C20 1.313(11)
C20 H20 0.9300
C21 H21A 0.9600
C21 H21B 0.9600
C21 H21C 0.9600

loop_
_geom_torsion_atom_site_label_1
_geom_torsion_atom_site_label_2
_geom_torsion_atom_site_label_3
_geom_torsion_atom_site_label_4
_geom_torsion
F1 C2 C3 C4 -179.4(7)
F2 C4 C5 C6 -179.0(6)
O2 C16 C17 C18 -156.7(6)
O2 C16 C17 C20 23.2(9)
O3 C19 C20 C17 0.0(10)
N1 N2 C7 C8 0.5(7)
N1 C9 C10 C11 171.8(5)
N1 C9 C10 C14 -16.2(9)
N2 N1 C6 C1 123.9(6)
N2 N1 C6 C5 -51.3(7)
N2 N1 C9 C8 -0.9(6)
N2 N1 C9 C10 170.1(5)
N2 C7 C8 C9 -1.0(7)
N2 C7 C8 C13 -175.4(6)
C1 C2 C3 C4 -0.6(11)
C2 C1 C6 N1 -176.9(5)
C2 C1 C6 C5 -1.8(9)
C2 C3 C4 F2 178.8(7)
C2 C3 C4 C5 -0.3(12)
C3 C4 C5 C6 0.1(11)
C4 C5 C6 N1 176.2(5)
C4 C5 C6 C1 1.0(9)
C6 N1 N2 C7 -166.8(5)
C6 N1 C9 C8 164.2(5)
C6 N1 C9 C10 -24.8(9)
C6 C1 C2 F1 -179.5(5)
C6 C1 C2 C3 1.7(10)
C7 C8 C9 N1 1.1(6)
C7 C8 C9 C10 -170.7(5)
C7 C8 C13 C12 -157.6(6)
C8 C9 C10 C11 -18.5(8)
C8 C9 C10 C14 153.6(6)
C9 N1 N2 C7 0.2(6)
C9 N1 C6 C1 -40.4(8)
C9 N1 C6 C5 144.4(5)
C9 C8 C13 C12 28.8(7)
C9 C10 C11 C12 -4.1(8)
C9 C10 C11 C15 173.5(5)
C10 C11 C12 C13 36.9(7)
C10 C11 C12 C16 156.4(5)
C10 C11 C12 C21 -85.1(7)
C10 C11 C15 O1 14.8(10)
C10 C11 C15 O2 -167.6(5)
C11 C12 C13 C8 -45.4(6)
C11 C12 C16 O2 25.1(5)
C11 C12 C16 C17 145.1(5)
C12 C11 C15 O1 -167.2(6)
C12 C11 C15 O2 10.4(6)
C12 C16 C17 C18 84.7(8)
C12 C16 C17 C20 -95.4(8)
C13 C8 C9 N1 176.3(5)
C13 C8 C9 C10 4.6(8)
C13 C12 C16 O2 142.2(5)
C13 C12 C16 C17 -97.8(6)
C14 C10 C11 C12 -175.9(5)
C14 C10 C11 C15 1.8(9)
C15 O2 C16 C12 -21.1(6)
C15 O2 C16 C17 -146.9(5)
C15 C11 C12 C13 -141.2(5)
C15 C11 C12 C16 -21.6(5)
C15 C11 C12 C21 96.9(6)
C16 O2 C15 O1 -175.2(5)
C16 O2 C15 C11 6.9(6)
C16 C12 C13 C8 -156.7(5)
C16 C17 C18 O3 178.6(5)
C16 C17 C20 C19 -179.1(6)
C18 O3 C19 C20 -0.8(9)
C18 C17 C20 C19 0.8(9)
C19 O3 C18 C17 1.3(8)
C20 C17 C18 O3 -1.3(7)
C21 C12 C13 C8 75.7(6)
C21 C12 C16 O2 -91.2(5)
C21 C12 C16 C17 28.9(7)
